data_4324873
loop_
_publ_author_name
'Dariusz Matoga'
'Janusz Szklarzewicz'
'Ryszard Grybo\'s'
'Katarzyna Kurpiewska'
'Wojciech Nitek'

_publ_section_title
;
 Spacer-Dependent Structural and Physicochemical Diversity in Copper(II)
 Complexes with Salicyloyl Hydrazones: A Monomer and Soluble Polymers
;
_journal_name_full 'Inorganic Chemistry'
_journal_page_first 3501
_journal_page_last 3510
_journal_paper_doi 10.1021/ic1024586
_journal_volume 50
_journal_year 2011
_chemical_formula_sum 'C32 H46 Cu N4 O4'
_chemical_formula_weight 613.91
_chemical_name_systematic
;
 ?
;
_space_group_IT_number 2
_symmetry_cell_setting triclinic
_symmetry_space_group_name_Hall '-P 1'
_symmetry_space_group_name_H-M 'P -1'
_atom_sites_solution_hydrogens geom
_atom_sites_solution_primary direct
_atom_sites_solution_secondary difmap
_audit_creation_method 'WinGX routine CIF_UPDATE'
_cell_angle_alpha 95.922(3)
_cell_angle_beta 102.409(3)
_cell_angle_gamma 114.530(2)
_cell_formula_units_Z 1
_cell_length_a 8.1220(4)
_cell_length_b 9.3940(4)
_cell_length_c 11.9660(5)
_cell_measurement_reflns_used 3528
_cell_measurement_temperature 293(2)
_cell_measurement_theta_max 27.485
_cell_measurement_theta_min 0.998
_cell_volume 791.93(7)
_computing_cell_refinement 'HKL Scalepack (Otwinowski & Minor 1997)'
_computing_data_collection 'Collect (Bruker AXS BV, 1997-2004)'
_computing_data_reduction 'HKL Denzo and Scalepack (Otwinowski & Minor 1997)'
_computing_molecular_graphics 'Ortep (Johnson, 1976)'
_computing_structure_refinement 'SHELXL-97 (Sheldrick, 1997)'
_diffrn_ambient_temperature 293(2)
_diffrn_detector 'CCD plate'
_diffrn_detector_area_resol_mean 9
_diffrn_measured_fraction_theta_full 0.992
_diffrn_measured_fraction_theta_max 0.992
_diffrn_measurement_device '95mm CCD camera on \k-goniostat'
_diffrn_measurement_device_type KappaCCD
_diffrn_measurement_method 'CCD rotation images, thick slices'
_diffrn_orient_matrix_type 'by Bruker AXS Collect from scalepack cell'
_diffrn_orient_matrix_UB_11 -0.660138E-1
_diffrn_orient_matrix_UB_12 -0.110397
_diffrn_orient_matrix_UB_13 0.135546E-1
_diffrn_orient_matrix_UB_21 -0.220427E-1
_diffrn_orient_matrix_UB_22 -0.463303E-1
_diffrn_orient_matrix_UB_23 -0.840537E-1
_diffrn_orient_matrix_UB_31 0.122837
_diffrn_orient_matrix_UB_32 -0.56347E-2
_diffrn_orient_matrix_UB_33 0.209813E-1
_diffrn_radiation_monochromator graphite
_diffrn_radiation_probe x-ray
_diffrn_radiation_type MoK\a
_diffrn_radiation_wavelength 0.71073
_diffrn_reflns_av_R_equivalents 0.0202
_diffrn_reflns_av_unetI/netI 0.0298
_diffrn_reflns_limit_h_max 10
_diffrn_reflns_limit_h_min -10
_diffrn_reflns_limit_k_max 12
_diffrn_reflns_limit_k_min -12
_diffrn_reflns_limit_l_max 15
_diffrn_reflns_limit_l_min -15
_diffrn_reflns_number 6646
_diffrn_reflns_theta_full 27.48
_diffrn_reflns_theta_max 27.48
_diffrn_reflns_theta_min 2.69
_diffrn_source 'Enraf Nonius FR590'
_exptl_absorpt_coefficient_mu 0.731
_exptl_absorpt_correction_T_max 0.9439
_exptl_absorpt_correction_T_min 0.7946
_exptl_absorpt_correction_type multi-scan
_exptl_absorpt_process_details '(DENZO-SMN; Otwinowski & Minor, 1997)'
_exptl_crystal_density_diffrn 1.287
_exptl_crystal_F_000 327
_exptl_crystal_size_max 0.33
_exptl_crystal_size_mid 0.3
_exptl_crystal_size_min 0.08
_refine_diff_density_max 1.047
_refine_diff_density_min -0.46
_refine_diff_density_rms 0.078
_refine_ls_extinction_coef 0.083(15)
_refine_ls_extinction_expression Fc^*^=kFc[1+0.001xFc^2^\l^3^/sin(2\q)]^-1/4^
_refine_ls_extinction_method SHELXL
_refine_ls_goodness_of_fit_gt 6.637
_refine_ls_goodness_of_fit_ref 1.051
_refine_ls_hydrogen_treatment mixed
_refine_ls_matrix_type full
_refine_ls_number_parameters 194
_refine_ls_number_reflns 3610
_refine_ls_number_restraints 1
_refine_ls_restrained_S_all 1.051
_refine_ls_R_factor_all 0.0607
_refine_ls_R_factor_gt 0.055
_refine_ls_shift/su_max 0
_refine_ls_shift/su_mean 0
_refine_ls_structure_factor_coef Fsqd
_refine_ls_weighting_details 'calc w=1/[\s^2^(Fo^2^)+(0.1147P)^2^+0.1571P] where P=(Fo^2^+2Fc^2^)/3'
_refine_ls_weighting_scheme calc
_refine_ls_wR_factor_gt 0.1557
_refine_ls_wR_factor_ref 0.1618
_reflns_number_gt 3243
_reflns_number_total 3610
_reflns_threshold_expression >2sigma(I)
_cod_data_source_file ic1024586_si_003.cif
_cod_data_source_block shelxl
_cod_original_cell_volume 791.93(6)
_cod_database_code 4324873

loop_
_symmetry_equiv_pos_as_xyz
'x, y, z'
'-x, -y, -z'

loop_
_atom_site_label
_atom_site_type_symbol
_atom_site_fract_x
_atom_site_fract_y
_atom_site_fract_z
_atom_site_U_iso_or_equiv
_atom_site_adp_type
_atom_site_occupancy
_atom_site_symmetry_multiplicity
_atom_site_calc_flag
_atom_site_refinement_flags
C07 C 0.0812(4) 0.6344(3) 0.4053(2) 0.0479(5) Uani 1 1 d .
C02 C 0.0454(4) 0.7602(3) 0.4493(2) 0.0540(6) Uani 1 1 d .
C03 C -0.1282(5) 0.7579(4) 0.3999(3) 0.0647(7) Uani 1 1 d .
H03 H -0.1522 0.8411 0.4282 0.078 Uiso 1 1 calc R
C04 C -0.2627(4) 0.6356(4) 0.3110(3) 0.0655(7) Uani 1 1 d .
H04 H -0.3778 0.6358 0.28 0.079 Uiso 1 1 calc R
C05 C -0.2300(5) 0.5099(4) 0.2658(3) 0.0698(8) Uani 1 1 d .
H05 H -0.3215 0.4269 0.2045 0.084 Uiso 1 1 calc R
C06 C -0.0589(4) 0.5116(4) 0.3142(3) 0.0605(6) Uani 1 1 d .
H06 H -0.0364 0.4278 0.2849 0.073 Uiso 1 1 calc R
C08 C 0.2619(3) 0.6290(3) 0.4553(2) 0.0465(5) Uani 1 1 d .
C12 C 0.6886(4) 0.8422(3) 0.6604(2) 0.0530(6) Uani 1 1 d .
C14 C 0.8689(5) 0.8351(4) 0.7107(3) 0.0736(9) Uani 1 1 d .
H14A H 0.8626 0.7388 0.6675 0.088 Uiso 1 1 calc R
H14B H 0.9703 0.9257 0.6964 0.088 Uiso 1 1 calc R
C15 C 0.9212(6) 0.8355(5) 0.8365(4) 0.0885(11) Uani 1 1 d .
H15A H 1.0457 0.8403 0.8593 0.106 Uiso 1 1 calc R
H15B H 0.9268 0.9304 0.8814 0.106 Uiso 1 1 calc R
C16 C 0.7890(6) 0.6958(6) 0.8639(4) 0.0972(13) Uani 1 1 d .
H16A H 0.7644 0.602 0.8078 0.117 Uiso 1 1 calc R
H16B H 0.6709 0.7023 0.8551 0.117 Uiso 1 1 calc R
C17 C 0.8603(11) 0.6726(8) 0.9958(5) 0.148(2) Uani 1 1 d .
H17A H 0.9384 0.619 0.9958 0.222 Uiso 1 1 calc R
H17B H 0.7529 0.6095 1.0208 0.222 Uiso 1 1 calc R
H17C H 0.9316 0.7756 1.0486 0.222 Uiso 1 1 calc R
C18 C 0.6798(5) 0.9960(3) 0.6989(3) 0.0624(7) Uani 1 1 d .
H18A H 0.6184 1.0219 0.6307 0.075 Uiso 1 1 calc R
H18B H 0.8078 1.0814 0.7297 0.075 Uiso 1 1 calc R
C19 C 0.5764(6) 0.9929(4) 0.7910(3) 0.0772(9) Uani 1 1 d .
H19A H 0.6448 0.9808 0.8635 0.093 Uiso 1 1 calc R
H19B H 0.4514 0.9027 0.7646 0.093 Uiso 1 1 calc R
C20 C 0.5603(8) 1.1522(6) 0.8120(4) 0.0986(13) Uani 1 1 d .
H20A H 0.6838 1.2413 0.8247 0.118 Uiso 1 1 calc R
H20B H 0.4768 1.1553 0.7419 0.118 Uiso 1 1 calc R
C21 C 0.4906(10) 1.1731(7) 0.9097(5) 0.127(2) Uani 1 1 d .
H21A H 0.3552 1.1253 0.8841 0.19 Uiso 1 1 calc R
H21B H 0.5399 1.2854 0.942 0.19 Uiso 1 1 calc R
H21C H 0.5301 1.1226 0.9685 0.19 Uiso 1 1 calc R
Cu1 Cu 0.5 0.5 0.5 0.0478(2) Uani 1 2 d S
N10 N 0.3890(3) 0.7462(3) 0.54147(19) 0.0498(5) Uani 1 1 d .
N11 N 0.5491(3) 0.7224(2) 0.58272(18) 0.0477(4) Uani 1 1 d .
O02 O 0.1721(3) 0.8835(3) 0.5376(2) 0.0761(6) Uani 1 1 d D
O01 O 0.2825(3) 0.5085(2) 0.41165(17) 0.0581(5) Uani 1 1 d .
H02 H 0.281(4) 0.873(5) 0.562(3) 0.089(12) Uiso 1 1 d D

loop_
_atom_site_aniso_label
_atom_site_aniso_U_11
_atom_site_aniso_U_22
_atom_site_aniso_U_33
_atom_site_aniso_U_23
_atom_site_aniso_U_13
_atom_site_aniso_U_12
C07 0.0559(13) 0.0488(12) 0.0542(12) 0.0171(10) 0.0196(10) 0.0347(11)
C02 0.0600(14) 0.0569(14) 0.0630(14) 0.0171(11) 0.0244(12) 0.0386(12)
C03 0.0709(17) 0.0709(18) 0.0795(19) 0.0230(15) 0.0289(15) 0.0521(16)
C04 0.0582(15) 0.0745(18) 0.0830(19) 0.0306(16) 0.0217(14) 0.0439(15)
C05 0.0624(17) 0.0684(18) 0.0790(19) 0.0137(15) 0.0074(14) 0.0366(15)
C06 0.0650(16) 0.0576(14) 0.0682(16) 0.0125(12) 0.0121(13) 0.0397(13)
C08 0.0565(13) 0.0470(12) 0.0503(12) 0.0138(9) 0.0187(10) 0.0343(11)
C12 0.0600(14) 0.0469(12) 0.0554(13) 0.0078(10) 0.0153(11) 0.0284(11)
C14 0.0654(17) 0.0555(15) 0.091(2) -0.0022(14) 0.0006(15) 0.0334(14)
C15 0.074(2) 0.085(2) 0.089(2) -0.0018(19) -0.0019(18) 0.0365(19)
C16 0.080(2) 0.103(3) 0.092(3) -0.006(2) 0.013(2) 0.038(2)
C17 0.183(7) 0.129(5) 0.106(4) 0.022(4) 0.035(4) 0.050(5)
C18 0.0757(18) 0.0474(13) 0.0640(15) 0.0061(11) 0.0129(13) 0.0324(13)
C19 0.106(3) 0.084(2) 0.0623(17) 0.0070(15) 0.0201(17) 0.066(2)
C20 0.139(4) 0.096(3) 0.092(3) 0.011(2) 0.033(3) 0.084(3)
C21 0.179(6) 0.124(4) 0.120(4) 0.010(3) 0.051(4) 0.107(4)
Cu1 0.0550(3) 0.0461(3) 0.0523(3) 0.00693(17) 0.01234(18) 0.0344(2)
N10 0.0550(11) 0.0489(10) 0.0563(11) 0.0086(8) 0.0151(9) 0.0342(9)
N11 0.0548(11) 0.0482(10) 0.0518(10) 0.0109(8) 0.0166(9) 0.0333(9)
O02 0.0763(14) 0.0742(13) 0.0877(15) -0.0081(11) 0.0122(12) 0.0545(12)
O01 0.0648(11) 0.0527(10) 0.0628(10) -0.0019(8) 0.0052(8) 0.0415(9)

loop_
_atom_type_symbol
_atom_type_description
_atom_type_scat_dispersion_real
_atom_type_scat_dispersion_imag
_atom_type_scat_source
C C 0.003 0.002 'International Tables Vol C Tables 4.2.6.8 and 6.1.1.4'
H H 0 0 'International Tables Vol C Tables 4.2.6.8 and 6.1.1.4'
Cu Cu 0.32 1.265 'International Tables Vol C Tables 4.2.6.8 and 6.1.1.4'
N N 0.006 0.003 'International Tables Vol C Tables 4.2.6.8 and 6.1.1.4'
O O 0.011 0.006 'International Tables Vol C Tables 4.2.6.8 and 6.1.1.4'

loop_
_exptl_crystal_face_index_h
_exptl_crystal_face_index_k
_exptl_crystal_face_index_l
_exptl_crystal_face_perp_dist
-2 -1 0 0.14
-2 1 0 0.16
-1 2 0 0.18
1 5 0 0.19
1 0 0 0.155
1 -1 0 0.21
1 -9 0 0.22
0 0 1 0.05
0 0 -1 0.02

loop_
_geom_angle_atom_site_label_1
_geom_angle_atom_site_label_2
_geom_angle_atom_site_label_3
_geom_angle
_geom_angle_site_symmetry_1
_geom_angle_site_symmetry_3
C06 C07 C02 118.5(2) . .
C06 C07 C08 119.9(2) . .
C02 C07 C08 121.7(2) . .
O02 C02 C03 118.3(2) . .
O02 C02 C07 122.6(2) . .
C03 C02 C07 119.1(3) . .
C04 C03 C02 121.0(3) . .
C04 C03 H03 119.5 . .
C02 C03 H03 119.5 . .
C03 C04 C05 120.8(3) . .
C03 C04 H04 119.6 . .
C05 C04 H04 119.6 . .
C06 C05 C04 118.4(3) . .
C06 C05 H05 120.8 . .
C04 C05 H05 120.8 . .
C05 C06 C07 122.2(3) . .
C05 C06 H06 118.9 . .
C07 C06 H06 118.9 . .
O01 C08 N10 124.3(2) . .
O01 C08 C07 117.9(2) . .
N10 C08 C07 117.8(2) . .
O01 C08 Cu1 40.72(11) . .
N10 C08 Cu1 83.93(14) . .
C07 C08 Cu1 157.36(17) . .
N11 C12 C14 120.7(2) . .
N11 C12 C18 122.0(2) . .
C14 C12 C18 117.2(2) . .
C15 C14 C12 117.6(3) . .
C15 C14 H14A 107.9 . .
C12 C14 H14A 107.9 . .
C15 C14 H14B 107.9 . .
C12 C14 H14B 107.9 . .
H14A C14 H14B 107.2 . .
C16 C15 C14 111.9(3) . .
C16 C15 H15A 109.2 . .
C14 C15 H15A 109.2 . .
C16 C15 H15B 109.2 . .
C14 C15 H15B 109.2 . .
H15A C15 H15B 107.9 . .
C15 C16 C17 113.8(4) . .
C15 C16 H16A 108.8 . .
C17 C16 H16A 108.8 . .
C15 C16 H16B 108.8 . .
C17 C16 H16B 108.8 . .
H16A C16 H16B 107.7 . .
C16 C17 H17A 109.5 . .
C16 C17 H17B 109.5 . .
H17A C17 H17B 109.5 . .
C16 C17 H17C 109.5 . .
H17A C17 H17C 109.5 . .
H17B C17 H17C 109.5 . .
C12 C18 C19 115.0(3) . .
C12 C18 H18A 108.5 . .
C19 C18 H18A 108.5 . .
C12 C18 H18B 108.5 . .
C19 C18 H18B 108.5 . .
H18A C18 H18B 107.5 . .
C18 C19 C20 109.0(3) . .
C18 C19 H19A 109.9 . .
C20 C19 H19A 109.9 . .
C18 C19 H19B 109.9 . .
C20 C19 H19B 109.9 . .
H19A C19 H19B 108.3 . .
C21 C20 C19 113.9(4) . .
C21 C20 H20A 108.8 . .
C19 C20 H20A 108.8 . .
C21 C20 H20B 108.8 . .
C19 C20 H20B 108.8 . .
H20A C20 H20B 107.7 . .
C20 C21 H21A 109.5 . .
C20 C21 H21B 109.5 . .
H21A C21 H21B 109.5 . .
C20 C21 H21C 109.5 . .
H21A C21 H21C 109.5 . .
H21B C21 H21C 109.5 . .
O01 Cu1 O01 180.0000(10) . 2_666
O01 Cu1 N11 99.21(8) . 2_666
O01 Cu1 N11 80.79(8) 2_666 2_666
O01 Cu1 N11 80.79(8) . .
O01 Cu1 N11 99.21(8) 2_666 .
N11 Cu1 N11 180.0000(10) 2_666 .
O01 Cu1 C08 153.66(8) . 2_666
O01 Cu1 C08 26.34(8) 2_666 2_666
N11 Cu1 C08 54.84(8) 2_666 2_666
N11 Cu1 C08 125.16(8) . 2_666
O01 Cu1 C08 26.34(8) . .
O01 Cu1 C08 153.66(8) 2_666 .
N11 Cu1 C08 125.16(8) 2_666 .
N11 Cu1 C08 54.84(8) . .
C08 Cu1 C08 180.0000(10) 2_666 .
C08 N10 N11 111.64(19) . .
C12 N11 N10 114.7(2) . .
C12 N11 Cu1 135.99(18) . .
N10 N11 Cu1 109.30(15) . .
C02 O02 H02 110(3) . .
C08 O01 Cu1 112.94(16) . .

loop_
_geom_bond_atom_site_label_1
_geom_bond_atom_site_label_2
_geom_bond_distance
_geom_bond_site_symmetry_2
C07 C06 1.390(4) .
C07 C02 1.407(3) .
C07 C08 1.486(3) .
C02 O02 1.344(4) .
C02 C03 1.397(4) .
C03 C04 1.360(5) .
C03 H03 0.93 .
C04 C05 1.396(4) .
C04 H04 0.93 .
C05 C06 1.378(4) .
C05 H05 0.93 .
C06 H06 0.93 .
C08 O01 1.286(3) .
C08 N10 1.306(3) .
C08 Cu1 2.670(2) .
C12 N11 1.299(3) .
C12 C14 1.491(4) .
C12 C18 1.506(4) .
C14 C15 1.473(5) .
C14 H14A 0.97 .
C14 H14B 0.97 .
C15 C16 1.432(6) .
C15 H15A 0.97 .
C15 H15B 0.97 .
C16 C17 1.631(7) .
C16 H16A 0.97 .
C16 H16B 0.97 .
C17 H17A 0.96 .
C17 H17B 0.96 .
C17 H17C 0.96 .
C18 C19 1.518(5) .
C18 H18A 0.97 .
C18 H18B 0.97 .
C19 C20 1.555(5) .
C19 H19A 0.97 .
C19 H19B 0.97 .
C20 C21 1.434(7) .
C20 H20A 0.97 .
C20 H20B 0.97 .
C21 H21A 0.96 .
C21 H21B 0.96 .
C21 H21C 0.96 .
Cu1 O01 1.8911(18) .
Cu1 O01 1.8911(18) 2_666
Cu1 N11 2.053(2) 2_666
Cu1 N11 2.053(2) .
Cu1 C08 2.670(2) 2_666
N10 N11 1.404(3) .
O02 H02 0.922(19) .

loop_
_geom_hbond_atom_site_label_D
_geom_hbond_atom_site_label_H
_geom_hbond_atom_site_label_A
_geom_hbond_distance_DH
_geom_hbond_distance_HA
_geom_hbond_distance_DA
_geom_hbond_angle_DHA
O02 H02 N10 0.922(19) 1.77(3) 2.576(3) 144(4)

loop_
_geom_torsion_atom_site_label_1
_geom_torsion_atom_site_label_2
_geom_torsion_atom_site_label_3
_geom_torsion_atom_site_label_4
_geom_torsion
_geom_torsion_site_symmetry_1
_geom_torsion_site_symmetry_4
C06 C07 C02 O02 179.7(3) . .
C08 C07 C02 O02 0.8(4) . .
C06 C07 C02 C03 -0.3(4) . .
C08 C07 C02 C03 -179.1(2) . .
O02 C02 C03 C04 -179.4(3) . .
C07 C02 C03 C04 0.5(4) . .
C02 C03 C04 C05 -0.7(5) . .
C03 C04 C05 C06 0.7(5) . .
C04 C05 C06 C07 -0.4(5) . .
C02 C07 C06 C05 0.3(4) . .
C08 C07 C06 C05 179.1(3) . .
C06 C07 C08 O01 0.0(4) . .
C02 C07 C08 O01 178.8(2) . .
C06 C07 C08 N10 -179.4(2) . .
C02 C07 C08 N10 -0.6(4) . .
C06 C07 C08 Cu1 -16.6(6) . .
C02 C07 C08 Cu1 162.2(3) . .
N11 C12 C14 C15 -114.5(3) . .
C18 C12 C14 C15 68.4(4) . .
C12 C14 C15 C16 64.0(4) . .
C14 C15 C16 C17 168.8(4) . .
N11 C12 C18 C19 81.5(4) . .
C14 C12 C18 C19 -101.4(3) . .
C12 C18 C19 C20 -174.0(3) . .
C18 C19 C20 C21 -171.0(5) . .
N10 C08 Cu1 O01 -172.4(3) . .
C07 C08 Cu1 O01 22.8(4) . .
O01 C08 Cu1 O01 180.000(3) . 2_666
N10 C08 Cu1 O01 7.6(3) . 2_666
C07 C08 Cu1 O01 -157.2(4) . 2_666
O01 C08 Cu1 N11 -11.0(2) . 2_666
N10 C08 Cu1 N11 176.60(14) . 2_666
C07 C08 Cu1 N11 11.8(5) . 2_666
O01 C08 Cu1 N11 169.0(2) . .
N10 C08 Cu1 N11 -3.40(14) . .
C07 C08 Cu1 N11 -168.2(5) . .
O01 C08 N10 N11 -1.6(4) . .
C07 C08 N10 N11 177.81(18) . .
Cu1 C08 N10 N11 4.38(18) . .
C14 C12 N11 N10 -179.1(2) . .
C18 C12 N11 N10 -2.1(4) . .
C14 C12 N11 Cu1 0.1(4) . .
C18 C12 N11 Cu1 177.01(19) . .
C08 N10 N11 C12 173.4(2) . .
C08 N10 N11 Cu1 -6.0(2) . .
O01 Cu1 N11 C12 -170.9(3) . .
O01 Cu1 N11 C12 9.1(3) 2_666 .
C08 Cu1 N11 C12 4.2(3) 2_666 .
C08 Cu1 N11 C12 -175.8(3) . .
O01 Cu1 N11 N10 8.25(15) . .
O01 Cu1 N11 N10 -171.75(15) 2_666 .
C08 Cu1 N11 N10 -176.67(13) 2_666 .
C08 Cu1 N11 N10 3.33(13) . .
N10 C08 O01 Cu1 9.1(3) . .
C07 C08 O01 Cu1 -170.27(16) . .
N11 Cu1 O01 C08 170.92(18) 2_666 .
N11 Cu1 O01 C08 -9.08(18) . .
C08 Cu1 O01 C08 180.000(2) 2_666 .
